data_2213849
loop_
_publ_author_name
'Du, Jun'
'Jia, Mo'
'Li, Yi-Zhi'

_publ_section_title
;
 Iodido(1,4,7,10-tetraazacyclododecane)zinc(II) triiodide
;
_journal_coeditor_code IM2013
_journal_issue 6
_journal_name_full 'Acta Crystallographica Section E'
_journal_page_first m1629
_journal_page_last m1629
_journal_paper_doi 10.1107/S160053680702171X
_journal_volume 63
_journal_year 2007
_chemical_formula_iupac '[Zn I (C8 H16 N4)] I3'
_chemical_formula_moiety '[C8 H20 I N4 Zn] I3'
_chemical_formula_sum 'C8 H20 I4 N4 Zn'
_chemical_formula_weight 745.25
_chemical_name_systematic
;
Iodido(1,4,7,10-tetraazacyclododecane)zinc(II) triiodide
;
_space_group_IT_number 2
_symmetry_cell_setting triclinic
_symmetry_space_group_name_Hall '-P 1'
_symmetry_space_group_name_H-M 'P -1'
_atom_sites_solution_hydrogens geom
_atom_sites_solution_primary direct
_atom_sites_solution_secondary difmap
_cell_angle_alpha 94.894(2)
_cell_angle_beta 104.707(2)
_cell_angle_gamma 91.295(2)
_cell_formula_units_Z 2
_cell_length_a 8.5960(10)
_cell_length_b 9.1200(10)
_cell_length_c 12.342(2)
_cell_measurement_reflns_used 1388
_cell_measurement_temperature 298(2)
_cell_measurement_theta_max 22.24
_cell_measurement_theta_min 2.61
_cell_volume 931.5(2)
_computing_cell_refinement SMART
_computing_data_collection 'SMART (Bruker, 2000)'
_computing_data_reduction 'SAINT (Bruker, 2000)'
_computing_molecular_graphics SHELXTL
_computing_publication_material SHELXTL
_computing_structure_refinement SHELXTL
_computing_structure_solution 'SHELXTL (Bruker, 2000)'
_diffrn_ambient_temperature 298(2)
_diffrn_measured_fraction_theta_full 0.975
_diffrn_measured_fraction_theta_max 0.975
_diffrn_measurement_device_type 'Bruker SMART APEX CCD area-detector'
_diffrn_measurement_method 'phi and omega scans'
_diffrn_radiation_monochromator graphite
_diffrn_radiation_source 'sealed tube'
_diffrn_radiation_type MoK\a
_diffrn_radiation_wavelength 0.71073
_diffrn_reflns_av_R_equivalents 0.0298
_diffrn_reflns_av_sigmaI/netI 0.0782
_diffrn_reflns_limit_h_max 10
_diffrn_reflns_limit_h_min -10
_diffrn_reflns_limit_k_max 8
_diffrn_reflns_limit_k_min -11
_diffrn_reflns_limit_l_max 14
_diffrn_reflns_limit_l_min -15
_diffrn_reflns_number 5025
_diffrn_reflns_theta_full 26.00
_diffrn_reflns_theta_max 26.00
_diffrn_reflns_theta_min 2.24
_exptl_absorpt_coefficient_mu 7.936
_exptl_absorpt_correction_T_max 0.17
_exptl_absorpt_correction_T_min 0.15
_exptl_absorpt_correction_type multi-scan
_exptl_absorpt_process_details '(SADABS; Bruker, 2000)'
_exptl_crystal_density_diffrn 2.657
_exptl_crystal_density_method 'not measured'
_exptl_crystal_F_000 676
_exptl_crystal_size_max 0.26
_exptl_crystal_size_mid 0.24
_exptl_crystal_size_min 0.22
_refine_diff_density_max 1.654
_refine_diff_density_min -1.682
_refine_ls_extinction_method none
_refine_ls_goodness_of_fit_ref 1.070
_refine_ls_hydrogen_treatment constr
_refine_ls_matrix_type full
_refine_ls_number_parameters 154
_refine_ls_number_reflns 3575
_refine_ls_number_restraints 0
_refine_ls_restrained_S_all 1.070
_refine_ls_R_factor_all 0.0946
_refine_ls_R_factor_gt 0.0634
_refine_ls_shift/su_max 0.000
_refine_ls_shift/su_mean 0.000
_refine_ls_structure_factor_coef Fsqd
_refine_ls_weighting_details 'calc w=1/[\s^2^(Fo^2^)+(0.0612P)^2^+1.99P] where P=(Fo^2^+2Fc^2^)/3'
_refine_ls_weighting_scheme calc
_refine_ls_wR_factor_gt 0.1355
_refine_ls_wR_factor_ref 0.1410
_reflns_number_gt 2260
_reflns_number_total 3575
_reflns_threshold_expression >2sigma(I)
_cod_data_source_file im2013.cif
_cod_data_source_block I
_cod_database_code 2213849
_cod_database_fobs_code 2213849

loop_
_symmetry_equiv_pos_as_xyz
'x, y, z'
'-x, -y, -z'

loop_
_atom_site_type_symbol
_atom_site_label
_atom_site_fract_x
_atom_site_fract_y
_atom_site_fract_z
_atom_site_U_iso_or_equiv
_atom_site_adp_type
_atom_site_calc_flag
_atom_site_refinement_flags
_atom_site_occupancy
C C1 0.1065(17) 0.9305(16) 0.3598(12) 0.060(4) Uani d . 1
H H1A 0.0278 0.8883 0.2927 0.072 Uiso calc R 1
H H1B 0.0728 1.0259 0.3838 0.072 Uiso calc R 1
C C2 0.1345(16) 0.8207(17) 0.4595(11) 0.058(4) Uani d . 1
H H2A 0.0332 0.7984 0.4769 0.070 Uiso calc R 1
H H2B 0.2087 0.8677 0.5270 0.070 Uiso calc R 1
C C3 0.0937(17) 0.5709(16) 0.3631(12) 0.061(4) Uani d . 1
H H3A 0.0108 0.6177 0.3103 0.073 Uiso calc R 1
H H3B 0.0455 0.5244 0.4153 0.073 Uiso calc R 1
C C4 0.1799(16) 0.4582(15) 0.3013(12) 0.056(3) Uani d . 1
H H4A 0.1021 0.3834 0.2572 0.067 Uiso calc R 1
H H4B 0.2589 0.4101 0.3560 0.067 Uiso calc R 1
C C5 0.1637(15) 0.5576(14) 0.1195(10) 0.052(3) Uani d . 1
H H5A 0.0671 0.6034 0.1298 0.062 Uiso calc R 1
H H5B 0.1333 0.4650 0.0731 0.062 Uiso calc R 1
C C6 0.264(2) 0.6633(15) 0.0640(12) 0.067(4) Uani d . 1
H H6A 0.3602 0.6168 0.0540 0.080 Uiso calc R 1
H H6B 0.1997 0.6859 -0.0089 0.080 Uiso calc R 1
C C7 0.1895(17) 0.9072(14) 0.1314(12) 0.056(3) Uani d . 1
H H7A 0.0869 0.8579 0.1280 0.067 Uiso calc R 1
H H7B 0.1807 0.9516 0.0616 0.067 Uiso calc R 1
C C8 0.2340(15) 1.0297(14) 0.2343(13) 0.061(4) Uani d . 1
H H8A 0.1518 1.1019 0.2278 0.073 Uiso calc R 1
H H8B 0.3366 1.0797 0.2388 0.073 Uiso calc R 1
I I1 0.64993(10) 0.75291(11) 0.42815(8) 0.0584(3) Uani d . 1
I I2 -0.33154(12) 1.35959(11) 0.26103(8) 0.0616(3) Uani d . 1
I I3 -0.30693(10) 1.06260(10) 0.16838(7) 0.0498(2) Uani d . 1
I I4 -0.28278(12) 0.75799(11) 0.07214(8) 0.0637(3) Uani d . 1
N N1 0.2439(14) 0.9392(12) 0.3441(9) 0.060(3) Uani d . 1
H H1 0.3093 0.9926 0.4049 0.072 Uiso calc R 1
N N2 0.2099(14) 0.6659(12) 0.4164(10) 0.062(3) Uani d . 1
H H2 0.2730 0.6263 0.4767 0.074 Uiso calc R 1
N N3 0.2664(12) 0.5358(11) 0.2213(8) 0.047(3) Uani d . 1
H H3 0.3497 0.4818 0.2102 0.056 Uiso calc R 1
N N4 0.3093(13) 0.8072(13) 0.1461(10) 0.060(3) Uani d . 1
H H4 0.4002 0.8507 0.1359 0.072 Uiso calc R 1
Zn Zn1 0.35735(17) 0.74403(17) 0.31372(12) 0.0475(4) Uani d . 1

loop_
_atom_site_aniso_label
_atom_site_aniso_U_11
_atom_site_aniso_U_22
_atom_site_aniso_U_33
_atom_site_aniso_U_12
_atom_site_aniso_U_13
_atom_site_aniso_U_23
C1 0.048(8) 0.060(9) 0.059(9) 0.016(6) -0.006(6) -0.011(7)
C2 0.041(7) 0.086(11) 0.043(7) 0.008(7) 0.004(6) -0.003(7)
C3 0.057(8) 0.070(9) 0.052(8) -0.030(7) 0.007(6) 0.018(7)
C4 0.052(8) 0.043(7) 0.064(9) 0.002(6) 0.000(7) -0.001(6)
C5 0.047(7) 0.056(8) 0.044(7) -0.010(6) 0.007(6) -0.025(6)
C6 0.105(13) 0.050(8) 0.052(8) 0.018(8) 0.028(8) 0.014(7)
C7 0.056(8) 0.048(8) 0.063(9) 0.016(6) 0.010(6) 0.019(6)
C8 0.033(6) 0.041(7) 0.092(11) -0.002(5) -0.010(6) -0.005(7)
I1 0.0407(5) 0.0647(6) 0.0574(6) 0.0038(4) -0.0045(4) -0.0113(4)
I2 0.0593(6) 0.0559(6) 0.0614(6) 0.0094(4) 0.0034(4) -0.0046(4)
I3 0.0421(4) 0.0550(5) 0.0523(5) 0.0052(3) 0.0100(4) 0.0096(4)
I4 0.0624(6) 0.0585(6) 0.0646(6) 0.0078(4) 0.0107(5) -0.0099(5)
N1 0.056(7) 0.056(7) 0.047(6) 0.007(5) -0.012(5) -0.032(5)
N2 0.058(7) 0.049(7) 0.072(8) 0.002(5) 0.003(6) 0.017(6)
N3 0.038(5) 0.048(6) 0.043(6) 0.011(4) -0.007(4) -0.007(5)
N4 0.040(6) 0.066(8) 0.076(8) -0.011(5) 0.012(5) 0.023(6)
Zn1 0.0400(8) 0.0514(8) 0.0455(8) 0.0024(6) 0.0036(6) -0.0050(6)

loop_
_atom_type_symbol
_atom_type_description
_atom_type_scat_dispersion_real
_atom_type_scat_dispersion_imag
_atom_type_scat_source
C C 0.0033 0.0016 'International Tables Vol C Tables 4.2.6.8 and 6.1.1.4'
H H 0.0000 0.0000 'International Tables Vol C Tables 4.2.6.8 and 6.1.1.4'
N N 0.0061 0.0033 'International Tables Vol C Tables 4.2.6.8 and 6.1.1.4'
Zn Zn 0.2839 1.4301 'International Tables Vol C Tables 4.2.6.8 and 6.1.1.4'
I I -0.4742 1.8119 'International Tables Vol C Tables 4.2.6.8 and 6.1.1.4'

loop_
_geom_angle_atom_site_label_1
_geom_angle_atom_site_label_2
_geom_angle_atom_site_label_3
_geom_angle
N1 C1 C2 101.0(11)
N1 C1 H1A 111.6
C2 C1 H1A 111.6
N1 C1 H1B 111.6
C2 C1 H1B 111.6
H1A C1 H1B 109.4
C1 C2 N2 108.7(10)
C1 C2 H2A 110.0
N2 C2 H2A 110.0
C1 C2 H2B 110.0
N2 C2 H2B 110.0
H2A C2 H2B 108.3
N2 C3 C4 103.2(12)
N2 C3 H3A 111.1
C4 C3 H3A 111.1
N2 C3 H3B 111.1
C4 C3 H3B 111.1
H3A C3 H3B 109.1
C3 C4 N3 111.0(10)
C3 C4 H4A 109.4
N3 C4 H4A 109.4
C3 C4 H4B 109.4
N3 C4 H4B 109.4
H4A C4 H4B 108.0
N3 C5 C6 104.4(10)
N3 C5 H5A 110.9
C6 C5 H5A 110.9
N3 C5 H5B 110.9
C6 C5 H5B 110.9
H5A C5 H5B 108.9
N4 C6 C5 106.7(10)
N4 C6 H6A 110.4
C5 C6 H6A 110.4
N4 C6 H6B 110.4
C5 C6 H6B 110.4
H6A C6 H6B 108.6
N4 C7 C8 108.2(11)
N4 C7 I4 119.4(8)
C8 C7 I4 110.6(8)
N4 C7 H7A 110.1
C8 C7 H7A 110.1
N4 C7 H7B 110.1
C8 C7 H7B 110.1
I4 C7 H7B 98.0
H7A C7 H7B 108.4
C7 C8 N1 104.3(10)
C7 C8 H8A 110.9
N1 C8 H8A 110.9
C7 C8 H8B 110.9
N1 C8 H8B 110.9
H8A C8 H8B 108.9
I2 I3 I4 179.70(5)
I3 I4 H7A 81.9
I3 I4 C7 80.26(18)
C1 N1 C8 108.1(11)
C1 N1 Zn1 118.8(10)
C8 N1 Zn1 105.5(7)
C1 N1 H1 108.0
C8 N1 H1 108.0
Zn1 N1 H1 108.0
C3 N2 C2 110.4(12)
C3 N2 Zn1 114.6(10)
C2 N2 Zn1 102.5(7)
C3 N2 H2 109.7
C2 N2 H2 109.7
Zn1 N2 H2 109.7
C5 N3 C4 112.9(10)
C5 N3 Zn1 110.3(8)
C4 N3 Zn1 104.0(7)
C5 N3 H3 109.8
C4 N3 H3 109.8
Zn1 N3 H3 109.8
C7 N4 C6 113.4(11)
C7 N4 Zn1 109.0(10)
C6 N4 Zn1 107.4(7)
C7 N4 H4 109.0
C6 N4 H4 109.0
Zn1 N4 H4 109.0
N1 Zn1 N4 83.6(5)
N1 Zn1 N3 132.1(4)
N4 Zn1 N3 80.3(4)
N1 Zn1 N2 80.5(5)
N4 Zn1 N2 134.3(4)
N3 Zn1 N2 79.4(4)
N1 Zn1 I1 111.8(3)
N4 Zn1 I1 117.7(3)
N3 Zn1 I1 115.7(3)
N2 Zn1 I1 107.9(3)

loop_
_geom_bond_atom_site_label_1
_geom_bond_atom_site_label_2
_geom_bond_distance
C1 N1 1.246(18)
C1 C2 1.63(2)
C1 H1A 0.9700
C1 H1B 0.9700
C2 N2 1.669(18)
C2 H2A 0.9700
C2 H2B 0.9700
C3 N2 1.308(16)
C3 C4 1.54(2)
C3 H3A 0.9700
C3 H3B 0.9700
C4 N3 1.581(18)
C4 H4A 0.9700
C4 H4B 0.9700
C5 N3 1.373(16)
C5 C6 1.59(2)
C5 H5A 0.9700
C5 H5B 0.9700
C6 N4 1.565(18)
C6 H6A 0.9700
C6 H6B 0.9700
C7 N4 1.379(16)
C7 C8 1.581(19)
C7 I4 4.115(15)
C7 H7A 0.9700
C7 H7B 0.9700
C8 N1 1.632(19)
C8 H8A 0.9700
C8 H8B 0.9700
I1 Zn1 2.5483(16)
I2 I3 2.8826(13)
I3 I4 2.9599(14)
I4 H7A 3.1705
N1 Zn1 2.100(11)
N1 H1 0.9100
N2 Zn1 2.156(12)
N2 H2 0.9100
N3 Zn1 2.151(10)
N3 H3 0.9100
N4 Zn1 2.136(12)
N4 H4 0.9100
